data_4515922
loop_
_publ_author_name
'Wang, Xin-Xin'
'Tian, Fei-Yang'
'Chen, Kai'
'Zhang, Yun-Qian'
'Tao, Zhu'
'Zhu, Qian-Jiang'

_publ_section_title
;
 Hexamethylcucurbit[3,3]uril-Based Porous Supramolecular Assemblies and
 Their Adsorption Properties.
;
_journal_issue 8
_journal_name_full 'ACS omega'
_journal_page_first 9827
_journal_page_last 9833
_journal_paper_doi 10.1021/acsomega.8b00979
_journal_volume 3
_journal_year 2018
_chemical_formula_sum 'C42 H97 Cl N24 O36'
_chemical_formula_weight 1549.88
_space_group_crystal_system triclinic
_space_group_IT_number 2
_space_group_name_Hall '-P 1'
_space_group_name_H-M_alt 'P -1'
_atom_sites_solution_hydrogens geom
_audit_creation_method SHELXL-2014/7
_cell_angle_alpha 94.8270(10)
_cell_angle_beta 105.6160(10)
_cell_angle_gamma 110.7170(10)
_cell_formula_units_Z 4
_cell_length_a 16.4068(10)
_cell_length_b 21.1877(13)
_cell_length_c 21.5464(14)
_cell_measurement_reflns_used 9616
_cell_measurement_temperature 293(2)
_cell_measurement_theta_max 26.37
_cell_measurement_theta_min 2.23
_cell_volume 6612.0(7)
_computing_structure_refinement 'SHELXL-2014/7 (Sheldrick, 2014)'
_diffrn_ambient_temperature 293(2)
_diffrn_measured_fraction_theta_full 0.992
_diffrn_measured_fraction_theta_max 0.988
_diffrn_radiation_type MoK\a
_diffrn_radiation_wavelength 0.71073
_diffrn_reflns_av_R_equivalents 0.0665
_diffrn_reflns_av_unetI/netI 0.1173
_diffrn_reflns_Laue_measured_fraction_full 0.992
_diffrn_reflns_Laue_measured_fraction_max 0.988
_diffrn_reflns_limit_h_max 21
_diffrn_reflns_limit_h_min -21
_diffrn_reflns_limit_k_max 27
_diffrn_reflns_limit_k_min -27
_diffrn_reflns_limit_l_max 25
_diffrn_reflns_limit_l_min -27
_diffrn_reflns_number 60901
_diffrn_reflns_point_group_measured_fraction_full 0.992
_diffrn_reflns_point_group_measured_fraction_max 0.988
_diffrn_reflns_theta_full 25.242
_diffrn_reflns_theta_max 27.482
_diffrn_reflns_theta_min 1.001
_exptl_absorpt_coefficient_mu 0.124
_exptl_crystal_colour colourless
_exptl_crystal_density_diffrn 1.222
_exptl_crystal_description block
_exptl_crystal_F_000 2324
_exptl_crystal_size_max 0.300
_exptl_crystal_size_mid 0.200
_exptl_crystal_size_min 0.200
_platon_squeeze_details
;
;
_refine_diff_density_max 0.602
_refine_diff_density_min -0.517
_refine_diff_density_rms 0.112
_refine_ls_extinction_method none
_refine_ls_goodness_of_fit_ref 1.004
_refine_ls_hydrogen_treatment constr
_refine_ls_matrix_type full
_refine_ls_number_parameters 1423
_refine_ls_number_reflns 29975
_refine_ls_number_restraints 0
_refine_ls_restrained_S_all 1.004
_refine_ls_R_factor_all 0.1242
_refine_ls_R_factor_gt 0.0830
_refine_ls_shift/su_max 0.000
_refine_ls_shift/su_mean 0.000
_refine_ls_structure_factor_coef Fsqd
_refine_ls_weighting_details 'w=1/[\s^2^(Fo^2^)+(0.1416P)^2^] where P=(Fo^2^+2Fc^2^)/3'
_refine_ls_weighting_scheme calc
_refine_ls_wR_factor_gt 0.2332
_refine_ls_wR_factor_ref 0.2557
_reflns_Friedel_coverage 0.000
_reflns_number_gt 17557
_reflns_number_total 29975
_reflns_threshold_expression 'I > 2\s(I)'
_cod_data_source_file ao8b00979_si_002.cif
_cod_data_source_block B
_cod_database_code 4515922
_shelx_shelxl_version_number 2014/7
_shelx_space_group_comment
;
The symmetry employed for this shelxl refinement is uniquely defined
by the following loop, which should always be used as a source of
symmetry information in preference to the above space-group names.
They are only intended as comments.
;
_shelx_estimated_absorpt_t_min 0.950
_shelx_estimated_absorpt_t_max 0.966

loop_
_space_group_symop_operation_xyz
'x, y, z'
'-x, -y, -z'

loop_
_atom_site_label
_atom_site_type_symbol
_atom_site_fract_x
_atom_site_fract_y
_atom_site_fract_z
_atom_site_U_iso_or_equiv
_atom_site_adp_type
_atom_site_occupancy
_atom_site_site_symmetry_order
_atom_site_calc_flag
_atom_site_refinement_flags_posn
_atom_site_refinement_flags_adp
Cl1 Cl 0.94890(7) 0.27640(6) 0.06159(6) 0.0454(3) Uani 1 1 d . .
Cl2 Cl 0.32557(7) 0.72326(7) 0.41373(6) 0.0537(3) Uani 1 1 d . .
C1 C 0.6987(2) 0.75495(17) 0.60882(15) 0.0223(7) Uani 1 1 d . .
C2 C 0.5549(2) 0.67036(16) 0.54726(14) 0.0191(7) Uani 1 1 d . .
C3 C 0.6078(2) 0.63808(16) 0.59900(15) 0.0194(6) Uani 1 1 d . .
C4 C 0.5856(2) 0.58399(16) 0.49248(15) 0.0199(7) Uani 1 1 d . .
C5 C 0.7686(2) 0.69696(17) 0.68648(15) 0.0235(7) Uani 1 1 d . .
H5A H 0.7393 0.6737 0.7164 0.028 Uiso 1 1 calc R U
H5B H 0.8060 0.7445 0.7085 0.028 Uiso 1 1 calc R U
C6 C 0.6435(2) 0.53022(16) 0.58107(16) 0.0211(7) Uani 1 1 d . .
H6A H 0.6155 0.4896 0.5462 0.025 Uiso 1 1 calc R U
H6B H 0.6223 0.5174 0.6178 0.025 Uiso 1 1 calc R U
C7 C 0.9225(2) 0.70002(15) 0.69077(14) 0.0187(6) Uani 1 1 d . .
C8 C 0.8037(2) 0.59054(16) 0.66574(15) 0.0211(7) Uani 1 1 d . .
H8 H 0.7813 0.5728 0.7011 0.025 Uiso 1 1 calc R U
C9 C 0.8961(2) 0.58370(15) 0.66819(14) 0.0198(6) Uani 1 1 d . .
H9 H 0.9114 0.5553 0.6994 0.024 Uiso 1 1 calc R U
C10 C 0.7864(2) 0.52686(16) 0.56560(15) 0.0227(7) Uani 1 1 d . .
C11 C 1.0603(2) 0.67233(16) 0.71079(14) 0.0210(7) Uani 1 1 d . .
H11A H 1.0897 0.7148 0.7434 0.025 Uiso 1 1 calc R U
H11B H 1.0725 0.6366 0.7321 0.025 Uiso 1 1 calc R U
C12 C 0.9425(2) 0.52915(16) 0.58284(15) 0.0219(7) Uani 1 1 d . .
H12A H 0.9090 0.4928 0.5439 0.026 Uiso 1 1 calc R U
H12B H 0.9701 0.5098 0.6178 0.026 Uiso 1 1 calc R U
C13 C 1.1418(2) 0.74511(15) 0.64726(14) 0.0178(6) Uani 1 1 d . .
C14 C 1.1046(2) 0.62618(16) 0.61561(15) 0.0212(7) Uani 1 1 d . .
C15 C 1.1577(2) 0.66767(16) 0.57006(15) 0.0202(6) Uani 1 1 d . .
C16 C 1.0060(2) 0.59329(16) 0.50628(16) 0.0226(7) Uani 1 1 d . .
C17 C 1.2169(2) 0.79886(16) 0.57158(15) 0.0211(7) Uani 1 1 d . .
H17A H 1.2682 0.7953 0.5595 0.025 Uiso 1 1 calc R U
H17B H 1.2414 0.8391 0.6064 0.025 Uiso 1 1 calc R U
C18 C 1.0998(2) 0.65385(17) 0.44253(16) 0.0250(7) Uani 1 1 d . .
H18A H 1.1629 0.6617 0.4456 0.030 Uiso 1 1 calc R U
H18B H 1.0600 0.6130 0.4089 0.030 Uiso 1 1 calc R U
C19 C 1.1200(2) 0.85855(15) 0.51701(15) 0.0195(6) Uani 1 1 d . .
C20 C 1.1471(2) 0.78266(15) 0.44828(14) 0.0175(6) Uani 1 1 d . .
H20 H 1.2072 0.7894 0.4436 0.021 Uiso 1 1 calc R U
C21 C 1.1006(2) 0.82330(15) 0.40646(14) 0.0173(6) Uani 1 1 d . .
H21 H 1.1412 0.8528 0.3852 0.021 Uiso 1 1 calc R U
C22 C 1.0131(2) 0.70551(15) 0.36560(15) 0.0190(6) Uani 1 1 d . .
C23 C 1.0563(2) 0.92073(15) 0.43932(16) 0.0198(7) Uani 1 1 d . .
H23A H 1.0946 0.9466 0.4154 0.024 Uiso 1 1 calc R U
H23B H 1.0693 0.9510 0.4802 0.024 Uiso 1 1 calc R U
C24 C 0.9719(2) 0.78506(16) 0.29758(14) 0.0196(6) Uani 1 1 d . .
H24A H 0.9414 0.7427 0.2648 0.023 Uiso 1 1 calc R U
H24B H 1.0170 0.8176 0.2823 0.023 Uiso 1 1 calc R U
C25 C 0.9029(2) 0.91633(14) 0.42959(15) 0.0181(6) Uani 1 1 d . .
C26 C 0.9221(2) 0.88333(15) 0.32876(14) 0.0177(6) Uani 1 1 d . .
C27 C 0.8220(2) 0.88230(15) 0.31633(15) 0.0193(6) Uani 1 1 d . .
C28 C 0.8161(2) 0.76979(15) 0.29132(14) 0.0172(6) Uani 1 1 d . .
C29 C 0.7537(2) 0.92526(15) 0.39827(16) 0.0223(7) Uani 1 1 d . .
H29A H 0.7184 0.9372 0.3607 0.027 Uiso 1 1 calc R U
H29B H 0.7815 0.9650 0.4340 0.027 Uiso 1 1 calc R U
C30 C 0.6672(2) 0.77641(16) 0.27982(14) 0.0188(6) Uani 1 1 d . .
H30A H 0.6458 0.7329 0.2498 0.023 Uiso 1 1 calc R U
H30B H 0.6408 0.8055 0.2566 0.023 Uiso 1 1 calc R U
C31 C 0.6908(2) 0.86992(16) 0.48027(16) 0.0226(7) Uani 1 1 d . .
C32 C 0.6119(2) 0.81351(16) 0.37066(15) 0.0199(7) Uani 1 1 d . .
H32 H 0.5720 0.8307 0.3407 0.024 Uiso 1 1 calc R U
C33 C 0.5639(2) 0.77260(16) 0.41555(15) 0.0212(7) Uani 1 1 d . .
H33 H 0.5003 0.7689 0.4055 0.025 Uiso 1 1 calc R U
C34 C 0.6024(2) 0.69992(16) 0.35078(14) 0.0180(6) Uani 1 1 d . .
C35 C 0.5943(2) 0.79879(16) 0.53902(15) 0.0218(7) Uani 1 1 d . .
H35A H 0.5289 0.7874 0.5287 0.026 Uiso 1 1 calc R U
H35B H 0.6264 0.8405 0.5727 0.026 Uiso 1 1 calc R U
C36 C 0.5118(2) 0.64474(16) 0.41984(15) 0.0228(7) Uani 1 1 d . .
H36A H 0.4994 0.6046 0.3880 0.027 Uiso 1 1 calc R U
H36B H 0.4534 0.6474 0.4178 0.027 Uiso 1 1 calc R U
C37 C 0.4576(2) 0.65894(19) 0.54778(17) 0.0284(8) Uani 1 1 d . .
H37A H 0.4198 0.6106 0.5358 0.043 Uiso 1 1 calc R U
H37B H 0.4600 0.6767 0.5910 0.043 Uiso 1 1 calc R U
H37C H 0.4319 0.6824 0.5169 0.043 Uiso 1 1 calc R U
C38 C 0.5634(2) 0.61381(19) 0.65103(16) 0.0280(8) Uani 1 1 d . .
H38A H 0.5621 0.6524 0.6769 0.042 Uiso 1 1 calc R U
H38B H 0.5017 0.5806 0.6299 0.042 Uiso 1 1 calc R U
H38C H 0.5983 0.5931 0.6790 0.042 Uiso 1 1 calc R U
C39 C 1.1513(2) 0.58384(17) 0.65446(17) 0.0264(7) Uani 1 1 d . .
H39A H 1.2102 0.6142 0.6845 0.040 Uiso 1 1 calc R U
H39B H 1.1135 0.5589 0.6786 0.040 Uiso 1 1 calc R U
H39C H 1.1592 0.5520 0.6245 0.040 Uiso 1 1 calc R U
C40 C 1.2472(2) 0.65976(19) 0.57099(18) 0.0289(8) Uani 1 1 d . .
H40A H 1.2339 0.6127 0.5536 0.043 Uiso 1 1 calc R U
H40B H 1.2756 0.6889 0.5445 0.043 Uiso 1 1 calc R U
H40C H 1.2882 0.6727 0.6154 0.043 Uiso 1 1 calc R U
C41 C 0.9813(2) 0.93424(18) 0.29621(17) 0.0281(8) Uani 1 1 d . .
H41A H 0.9917 0.9803 0.3146 0.042 Uiso 1 1 calc R U
H41B H 1.0392 0.9298 0.3039 0.042 Uiso 1 1 calc R U
H41C H 0.9500 0.9245 0.2498 0.042 Uiso 1 1 calc R U
C42 C 0.7919(3) 0.92147(17) 0.26509(17) 0.0284(8) Uani 1 1 d . .
H42A H 0.8310 0.9695 0.2792 0.043 Uiso 1 1 calc R U
H42B H 0.7962 0.9042 0.2240 0.043 Uiso 1 1 calc R U
H42C H 0.7294 0.9155 0.2597 0.043 Uiso 1 1 calc R U
C43 C 0.2526(2) 0.20417(17) 0.19314(15) 0.0239(7) Uani 1 1 d . .
C44 C 0.1024(2) 0.13337(16) 0.12405(15) 0.0194(6) Uani 1 1 d . .
C45 C 0.1454(2) 0.08972(17) 0.16788(15) 0.0213(7) Uani 1 1 d . .
C46 C 0.1199(2) 0.04975(16) 0.05579(15) 0.0197(7) Uani 1 1 d . .
C47 C 0.3008(2) 0.13217(19) 0.26340(16) 0.0253(7) Uani 1 1 d . .
H47A H 0.3325 0.1752 0.2953 0.030 Uiso 1 1 calc R U
H47B H 0.2666 0.0978 0.2840 0.030 Uiso 1 1 calc R U
C48 C 0.1908(2) -0.00930(17) 0.13158(16) 0.0224(7) Uani 1 1 d . .
H48A H 0.1662 -0.0455 0.0928 0.027 Uiso 1 1 calc R U
H48B H 0.1730 -0.0302 0.1668 0.027 Uiso 1 1 calc R U
C49 C 0.4596(2) 0.15206(17) 0.26953(15) 0.0243(7) Uani 1 1 d . .
C50 C 0.3489(2) 0.04191(17) 0.21853(14) 0.0212(7) Uani 1 1 d . .
H50 H 0.3263 0.0095 0.2459 0.025 Uiso 1 1 calc R U
C51 C 0.4434(2) 0.04623(17) 0.21451(14) 0.0208(7) Uani 1 1 d . .
H51 H 0.4614 0.0115 0.2348 0.025 Uiso 1 1 calc R U
C52 C 0.3377(2) 0.01314(15) 0.10802(14) 0.0180(6) Uani 1 1 d . .
C53 C 0.6041(2) 0.13893(18) 0.27085(15) 0.0240(7) Uani 1 1 d . .
H53A H 0.6298 0.1785 0.3066 0.029 Uiso 1 1 calc R U
H53B H 0.6210 0.1028 0.2880 0.029 Uiso 1 1 calc R U
C54 C 0.4916(2) 0.01658(16) 0.11715(15) 0.0201(7) Uani 1 1 d . .
H54A H 0.5129 -0.0136 0.1424 0.024 Uiso 1 1 calc R U
H54B H 0.4585 -0.0088 0.0723 0.024 Uiso 1 1 calc R U
C55 C 0.6820(2) 0.22420(16) 0.21455(14) 0.0203(7) Uani 1 1 d . .
C56 C 0.65602(19) 0.10963(15) 0.17305(14) 0.0166(6) Uani 1 1 d . .
C57 C 0.7209(2) 0.16103(15) 0.14002(14) 0.0174(6) Uani 1 1 d . .
C58 C 0.5779(2) 0.09510(15) 0.06017(15) 0.0185(6) Uani 1 1 d . .
C59 C 0.7694(2) 0.29274(16) 0.14976(15) 0.0229(7) Uani 1 1 d . .
H59A H 0.7823 0.3298 0.1853 0.027 Uiso 1 1 calc R U
H59B H 0.8278 0.2953 0.1455 0.027 Uiso 1 1 calc R U
C60 C 0.6986(2) 0.16006(15) 0.01498(15) 0.0182(6) Uani 1 1 d . .
H60A H 0.7646 0.1729 0.0283 0.022 Uiso 1 1 calc R U
H60B H 0.6705 0.1210 -0.0215 0.022 Uiso 1 1 calc R U
C61 C 0.6829(2) 0.35403(15) 0.09083(14) 0.0169(6) Uani 1 1 d . .
C62 C 0.7293(2) 0.28736(15) 0.02700(14) 0.0174(6) Uani 1 1 d . .
H62 H 0.7945 0.3026 0.0310 0.021 Uiso 1 1 calc R U
C63 C 0.6823(2) 0.32685(15) -0.01675(15) 0.0174(6) Uani 1 1 d . .
H63 H 0.7242 0.3576 -0.0363 0.021 Uiso 1 1 calc R U
C64 C 0.6080(2) 0.20944(16) -0.06300(14) 0.0181(6) Uani 1 1 d . .
C65 C 0.6343(2) 0.42288(15) 0.01329(15) 0.0177(6) Uani 1 1 d . .
H65A H 0.6692 0.4457 -0.0140 0.021 Uiso 1 1 calc R U
H65B H 0.6538 0.4552 0.0542 0.021 Uiso 1 1 calc R U
C66 C 0.5486(2) 0.28555(16) -0.12277(15) 0.0219(7) Uani 1 1 d . .
H66A H 0.5189 0.2445 -0.1572 0.026 Uiso 1 1 calc R U
H66B H 0.5873 0.3218 -0.1392 0.026 Uiso 1 1 calc R U
C67 C 0.4812(2) 0.41503(15) 0.01450(14) 0.0185(6) Uani 1 1 d . .
C68 C 0.4875(2) 0.37646(15) -0.08947(14) 0.0170(6) Uani 1 1 d . .
C69 C 0.3851(2) 0.36690(15) -0.09441(14) 0.0162(6) Uani 1 1 d . .
C70 C 0.3919(2) 0.25822(15) -0.11744(14) 0.0178(6) Uani 1 1 d . .
C71 C 0.3232(2) 0.40612(16) -0.00640(16) 0.0227(7) Uani 1 1 d . .
H71A H 0.2861 0.4204 -0.0410 0.027 Uiso 1 1 calc R U
H71B H 0.3517 0.4432 0.0319 0.027 Uiso 1 1 calc R U
C72 C 0.2388(2) 0.25328(15) -0.12777(14) 0.0180(6) Uani 1 1 d . .
H72A H 0.2080 0.2785 -0.1537 0.022 Uiso 1 1 calc R U
H72B H 0.2222 0.2091 -0.1553 0.022 Uiso 1 1 calc R U
C73 C 0.2665(2) 0.34015(16) 0.07419(16) 0.0237(7) Uani 1 1 d . .
C74 C 0.1848(2) 0.29168(16) -0.03776(15) 0.0202(7) Uani 1 1 d . .
H74 H 0.1481 0.3108 -0.0682 0.024 Uiso 1 1 calc R U
C75 C 0.1303(2) 0.25096(16) 0.00457(15) 0.0196(6) Uani 1 1 d . .
H75 H 0.0710 0.2551 -0.0023 0.024 Uiso 1 1 calc R U
C76 C 0.1599(2) 0.17578(16) -0.06365(15) 0.0214(7) Uani 1 1 d . .
C77 C 0.1684(2) 0.26523(17) 0.12914(16) 0.0254(7) Uani 1 1 d . .
H77A H 0.1056 0.2611 0.1220 0.030 Uiso 1 1 calc R U
H77B H 0.2077 0.3031 0.1660 0.030 Uiso 1 1 calc R U
C78 C 0.0537(2) 0.12292(16) -0.00321(15) 0.0212(7) Uani 1 1 d . .
H78A H 0.0305 0.0843 -0.0396 0.025 Uiso 1 1 calc R U
H78B H 0.0023 0.1340 -0.0001 0.025 Uiso 1 1 calc R U
C79 C 0.0117(2) 0.13250(19) 0.12953(18) 0.0286(8) Uani 1 1 d . .
H79A H 0.0208 0.1531 0.1736 0.043 Uiso 1 1 calc R U
H79B H -0.0106 0.1580 0.0993 0.043 Uiso 1 1 calc R U
H79C H -0.0324 0.0858 0.1191 0.043 Uiso 1 1 calc R U
C80 C 0.0902(3) 0.0525(2) 0.21008(18) 0.0341(9) Uani 1 1 d . .
H80A H 0.0315 0.0194 0.1821 0.051 Uiso 1 1 calc R U
H80B H 0.1231 0.0295 0.2365 0.051 Uiso 1 1 calc R U
H80C H 0.0813 0.0854 0.2382 0.051 Uiso 1 1 calc R U
C81 C 0.6914(2) 0.06058(17) 0.20523(15) 0.0224(7) Uani 1 1 d . .
H81A H 0.7470 0.0859 0.2411 0.034 Uiso 1 1 calc R U
H81B H 0.6461 0.0307 0.2215 0.034 Uiso 1 1 calc R U
H81C H 0.7040 0.0336 0.1738 0.034 Uiso 1 1 calc R U
C82 C 0.8148(2) 0.15932(17) 0.15199(16) 0.0219(7) Uani 1 1 d . .
H82A H 0.8085 0.1145 0.1331 0.033 Uiso 1 1 calc R U
H82B H 0.8497 0.1933 0.1321 0.033 Uiso 1 1 calc R U
H82C H 0.8460 0.1691 0.1985 0.033 Uiso 1 1 calc R U
C83 C 0.5297(2) 0.42232(16) -0.13241(16) 0.0230(7) Uani 1 1 d . .
H83A H 0.4958 0.4018 -0.1779 0.035 Uiso 1 1 calc R U
H83B H 0.5276 0.4666 -0.1227 0.035 Uiso 1 1 calc R U
H83C H 0.5926 0.4276 -0.1238 0.035 Uiso 1 1 calc R U
C84 C 0.3411(2) 0.39990(16) -0.14557(16) 0.0237(7) Uani 1 1 d . .
H84A H 0.3364 0.3791 -0.1884 0.036 Uiso 1 1 calc R U
H84B H 0.2808 0.3933 -0.1439 0.036 Uiso 1 1 calc R U
H84C H 0.3782 0.4483 -0.1369 0.036 Uiso 1 1 calc R U
N1 N 0.61536(17) 0.74296(13) 0.56516(13) 0.0198(6) Uani 1 1 d . .
N2 N 0.69850(17) 0.69570(13) 0.62897(12) 0.0193(6) Uani 1 1 d . .
N3 N 0.55451(18) 0.63586(13) 0.48527(12) 0.0198(6) Uani 1 1 d . .
N4 N 0.61183(18) 0.58198(13) 0.55804(12) 0.0198(6) Uani 1 1 d . .
N5 N 0.82869(18) 0.66431(13) 0.67247(13) 0.0217(6) Uani 1 1 d . .
N6 N 0.96166(18) 0.65441(13) 0.68858(13) 0.0215(6) Uani 1 1 d . .
N7 N 0.74270(18) 0.55085(14) 0.60166(13) 0.0234(6) Uani 1 1 d . .
N8 N 0.87884(18) 0.55254(14) 0.60197(13) 0.0232(6) Uani 1 1 d . .
N9 N 1.10123(18) 0.68092(13) 0.65925(13) 0.0215(6) Uani 1 1 d . .
N10 N 1.17626(18) 0.73943(13) 0.59646(12) 0.0201(6) Uani 1 1 d . .
N11 N 1.01479(17) 0.58356(14) 0.56908(12) 0.0203(6) Uani 1 1 d . .
N12 N 1.08699(19) 0.64106(14) 0.50466(13) 0.0233(6) Uani 1 1 d . .
N13 N 1.15470(18) 0.80902(13) 0.51523(12) 0.0201(6) Uani 1 1 d . .
N14 N 1.08077(18) 0.86349(13) 0.45415(13) 0.0203(6) Uani 1 1 d . .
N15 N 1.08107(19) 0.71182(13) 0.42207(13) 0.0229(6) Uani 1 1 d . .
N16 N 1.01911(17) 0.77119(13) 0.35880(12) 0.0186(5) Uani 1 1 d . .
N17 N 0.96073(17) 0.90069(13) 0.40096(12) 0.0181(5) Uani 1 1 d . .
N18 N 0.82577(18) 0.91165(13) 0.38165(13) 0.0203(6) Uani 1 1 d . .
N19 N 0.90395(18) 0.81275(13) 0.30312(12) 0.0197(6) Uani 1 1 d . .
N20 N 0.76480(18) 0.80833(13) 0.29761(13) 0.0203(6) Uani 1 1 d . .
N21 N 0.69186(18) 0.86928(13) 0.41736(13) 0.0209(6) Uani 1 1 d . .
N22 N 0.61977(19) 0.81200(14) 0.48090(13) 0.0235(6) Uani 1 1 d . .
N23 N 0.63415(17) 0.76396(13) 0.33587(12) 0.0183(5) Uani 1 1 d . .
N24 N 0.56792(19) 0.70576(13) 0.40176(13) 0.0229(6) Uani 1 1 d . .
N25 N 0.17534(19) 0.20272(14) 0.14698(13) 0.0237(6) Uani 1 1 d . .
N26 N 0.23609(18) 0.14125(14) 0.20740(13) 0.0219(6) Uani 1 1 d . .
N27 N 0.09181(18) 0.10243(13) 0.05766(12) 0.0193(6) Uani 1 1 d . .
N28 N 0.14978(18) 0.03980(13) 0.11816(13) 0.0206(6) Uani 1 1 d . .
N29 N 0.36845(19) 0.11124(15) 0.24695(14) 0.0257(6) Uani 1 1 d . .
N30 N 0.50479(18) 0.11525(15) 0.24958(13) 0.0252(6) Uani 1 1 d . .
N31 N 0.29011(17) 0.01912(14) 0.15008(13) 0.0223(6) Uani 1 1 d . .
N32 N 0.42815(18) 0.03450(14) 0.14438(12) 0.0227(6) Uani 1 1 d . .
N33 N 0.64531(17) 0.15776(13) 0.22029(12) 0.0191(6) Uani 1 1 d . .
N34 N 0.72554(18) 0.22779(13) 0.16754(12) 0.0191(5) Uani 1 1 d . .
N35 N 0.57074(17) 0.07557(13) 0.11726(12) 0.0184(5) Uani 1 1 d . .
N36 N 0.66592(17) 0.13899(13) 0.06992(12) 0.0173(5) Uani 1 1 d . .
N37 N 0.71677(18) 0.30349(13) 0.09027(12) 0.0179(5) Uani 1 1 d . .
N38 N 0.65562(18) 0.36485(13) 0.02727(12) 0.0177(5) Uani 1 1 d . .
N39 N 0.67830(17) 0.21686(13) -0.00708(12) 0.0180(5) Uani 1 1 d . .
N40 N 0.60510(18) 0.27218(13) -0.06683(12) 0.0187(5) Uani 1 1 d . .
N41 N 0.53648(17) 0.40545(13) -0.02010(12) 0.0183(5) Uani 1 1 d . .
N42 N 0.39490(17) 0.39551(13) -0.02786(12) 0.0190(5) Uani 1 1 d . .
N43 N 0.47797(17) 0.30593(12) -0.10902(12) 0.0176(5) Uani 1 1 d . .
N44 N 0.33737(17) 0.29111(12) -0.10985(12) 0.0160(5) Uani 1 1 d . .
N45 N 0.26314(18) 0.34513(13) 0.00994(13) 0.0206(6) Uani 1 1 d . .
N46 N 0.19291(19) 0.28251(13) 0.07143(12) 0.0222(6) Uani 1 1 d . .
N47 N 0.20507(18) 0.24147(13) -0.07241(12) 0.0198(6) Uani 1 1 d . .
N48 N 0.11944(18) 0.18099(13) -0.01693(13) 0.0200(6) Uani 1 1 d . .
O1 O 0.76434(15) 0.81136(11) 0.63017(11) 0.0243(5) Uani 1 1 d . .
O2 O 0.96200(15) 0.76342(11) 0.70817(11) 0.0252(5) Uani 1 1 d . .
O3 O 1.14965(16) 0.79899(11) 0.67787(11) 0.0248(5) Uani 1 1 d . .
O4 O 1.12394(16) 0.89311(12) 0.56715(11) 0.0256(5) Uani 1 1 d . .
O5 O 0.91854(15) 0.93263(11) 0.48917(10) 0.0218(5) Uani 1 1 d . .
O6 O 0.74506(16) 0.91563(12) 0.52890(11) 0.0298(6) Uani 1 1 d . .
O7 O 0.58585(17) 0.54398(11) 0.44794(11) 0.0268(5) Uani 1 1 d . .
O8 O 0.75075(16) 0.48948(12) 0.51140(11) 0.0276(5) Uani 1 1 d . .
O9 O 0.93762(16) 0.56244(12) 0.45755(11) 0.0278(5) Uani 1 1 d . .
O10 O 0.95702(16) 0.65269(11) 0.32809(11) 0.0255(5) Uani 1 1 d . .
O11 O 0.78346(16) 0.70705(11) 0.27348(11) 0.0224(5) Uani 1 1 d . .
O12 O 0.60289(17) 0.64793(11) 0.32280(11) 0.0268(5) Uani 1 1 d . .
O13 O 0.32324(16) 0.25624(12) 0.21943(12) 0.0306(6) Uani 1 1 d . .
O14 O 0.49587(17) 0.21118(13) 0.30180(12) 0.0334(6) Uani 1 1 d . .
O15 O 0.67916(18) 0.27326(12) 0.24734(12) 0.0312(6) Uani 1 1 d . .
O16 O 0.67744(16) 0.38550(12) 0.13891(11) 0.0253(5) Uani 1 1 d . .
O17 O 0.50810(16) 0.44026(12) 0.07365(10) 0.0241(5) Uani 1 1 d . .
O18 O 0.32378(17) 0.38101(12) 0.12300(11) 0.0307(6) Uani 1 1 d . .
O19 O 0.11437(15) 0.01435(11) 0.00549(10) 0.0229(5) Uani 1 1 d . .
O20 O 0.30411(15) -0.00802(11) 0.04913(10) 0.0227(5) Uani 1 1 d . .
O21 O 0.51648(14) 0.07471(11) 0.00672(10) 0.0200(5) Uani 1 1 d . .
O22 O 0.55779(15) 0.15547(11) -0.10180(10) 0.0223(5) Uani 1 1 d . .
O23 O 0.36827(16) 0.19559(11) -0.13295(10) 0.0236(5) Uani 1 1 d . .
O24 O 0.15624(16) 0.12286(11) -0.09409(11) 0.0256(5) Uani 1 1 d . .

loop_
_atom_site_aniso_label
_atom_site_aniso_U_11
_atom_site_aniso_U_22
_atom_site_aniso_U_33
_atom_site_aniso_U_23
_atom_site_aniso_U_13
_atom_site_aniso_U_12
Cl1 0.0271(5) 0.0472(6) 0.0705(7) 0.0181(5) 0.0223(5) 0.0181(4)
Cl2 0.0287(5) 0.0682(7) 0.0670(7) 0.0169(6) 0.0166(5) 0.0205(5)
C1 0.0198(16) 0.0273(17) 0.0218(15) -0.0022(12) 0.0153(13) 0.0067(13)
C2 0.0148(15) 0.0226(15) 0.0182(14) 0.0010(11) 0.0097(12) 0.0027(12)
C3 0.0145(15) 0.0204(15) 0.0197(14) 0.0013(11) 0.0071(12) 0.0023(12)
C4 0.0141(15) 0.0209(16) 0.0211(14) 0.0037(12) 0.0074(12) 0.0016(12)
C5 0.0173(16) 0.0282(17) 0.0174(14) -0.0063(12) 0.0051(12) 0.0029(13)
C6 0.0140(15) 0.0185(15) 0.0259(15) 0.0013(12) 0.0043(12) 0.0031(12)
C7 0.0178(15) 0.0200(16) 0.0154(13) -0.0008(11) 0.0054(11) 0.0048(12)
C8 0.0178(15) 0.0234(16) 0.0165(14) 0.0013(12) 0.0035(12) 0.0039(12)
C9 0.0192(16) 0.0183(15) 0.0177(14) 0.0019(11) 0.0032(12) 0.0047(12)
C10 0.0197(16) 0.0178(15) 0.0219(15) 0.0005(12) 0.0003(12) 0.0030(12)
C11 0.0220(16) 0.0204(15) 0.0173(14) 0.0005(11) 0.0026(12) 0.0079(12)
C12 0.0233(17) 0.0216(16) 0.0182(14) 0.0007(12) 0.0027(12) 0.0095(13)
C13 0.0132(14) 0.0209(15) 0.0165(13) -0.0008(11) 0.0022(11) 0.0063(11)
C14 0.0198(16) 0.0194(15) 0.0233(15) 0.0026(12) 0.0028(12) 0.0101(12)
C15 0.0169(15) 0.0190(15) 0.0211(14) -0.0001(12) 0.0014(12) 0.0072(12)
C16 0.0240(17) 0.0198(16) 0.0247(16) 0.0006(12) 0.0049(13) 0.0123(13)
C17 0.0132(15) 0.0247(16) 0.0205(14) 0.0025(12) 0.0036(12) 0.0037(12)
C18 0.0325(19) 0.0245(17) 0.0247(16) 0.0054(13) 0.0123(14) 0.0166(14)
C19 0.0140(15) 0.0190(15) 0.0194(14) -0.0022(11) 0.0044(11) 0.0017(11)
C20 0.0168(15) 0.0178(14) 0.0173(13) -0.0019(11) 0.0099(12) 0.0041(11)
C21 0.0150(14) 0.0171(14) 0.0163(13) -0.0019(11) 0.0053(11) 0.0032(11)
C22 0.0180(15) 0.0203(15) 0.0212(14) -0.0010(12) 0.0100(12) 0.0088(12)
C23 0.0126(14) 0.0138(14) 0.0295(16) -0.0013(12) 0.0059(12) 0.0032(11)
C24 0.0201(16) 0.0237(16) 0.0168(14) 0.0006(11) 0.0097(12) 0.0088(12)
C25 0.0209(16) 0.0113(14) 0.0219(14) 0.0027(11) 0.0099(12) 0.0040(11)
C26 0.0168(15) 0.0168(15) 0.0206(14) 0.0029(11) 0.0089(12) 0.0056(11)
C27 0.0172(15) 0.0167(15) 0.0225(15) 0.0052(12) 0.0058(12) 0.0051(12)
C28 0.0163(15) 0.0162(15) 0.0188(14) 0.0030(11) 0.0071(11) 0.0049(11)
C29 0.0218(16) 0.0151(15) 0.0288(16) -0.0023(12) 0.0093(13) 0.0065(12)
C30 0.0192(15) 0.0196(15) 0.0170(14) 0.0031(11) 0.0054(12) 0.0074(12)
C31 0.0201(16) 0.0242(16) 0.0252(16) 0.0004(13) 0.0109(13) 0.0087(13)
C32 0.0122(14) 0.0245(16) 0.0233(15) 0.0026(12) 0.0074(12) 0.0064(12)
C33 0.0195(16) 0.0208(16) 0.0253(15) 0.0028(12) 0.0101(13) 0.0085(12)
C34 0.0124(14) 0.0223(16) 0.0174(13) 0.0000(11) 0.0023(11) 0.0075(12)
C35 0.0234(17) 0.0230(16) 0.0237(15) 0.0033(12) 0.0123(13) 0.0113(13)
C36 0.0213(16) 0.0211(16) 0.0202(15) 0.0043(12) 0.0071(12) 0.0011(12)
C37 0.0213(17) 0.039(2) 0.0316(18) 0.0124(15) 0.0156(14) 0.0127(14)
C38 0.0219(17) 0.0373(19) 0.0239(16) 0.0074(14) 0.0111(13) 0.0076(14)
C39 0.0282(18) 0.0195(16) 0.0280(17) 0.0038(13) 0.0005(14) 0.0118(13)
C40 0.0224(17) 0.0329(19) 0.0359(19) 0.0066(15) 0.0093(15) 0.0161(14)
C41 0.0250(18) 0.0319(18) 0.0276(16) 0.0108(14) 0.0154(14) 0.0052(14)
C42 0.0287(19) 0.0248(17) 0.0298(17) 0.0127(14) 0.0056(14) 0.0095(14)
C43 0.0252(17) 0.0286(17) 0.0168(14) -0.0070(12) 0.0137(13) 0.0067(13)
C44 0.0163(15) 0.0215(15) 0.0241(15) 0.0048(12) 0.0131(12) 0.0066(12)
C45 0.0177(16) 0.0309(17) 0.0172(14) 0.0056(12) 0.0093(12) 0.0089(13)
C46 0.0106(14) 0.0209(15) 0.0247(15) 0.0053(12) 0.0075(12) 0.0012(11)
C47 0.0210(16) 0.041(2) 0.0204(15) 0.0021(13) 0.0099(13) 0.0185(14)
C48 0.0124(15) 0.0260(17) 0.0254(15) 0.0043(13) 0.0062(12) 0.0038(12)
C49 0.0284(18) 0.0300(18) 0.0169(14) -0.0001(13) 0.0111(13) 0.0123(14)
C50 0.0151(15) 0.0281(17) 0.0175(14) 0.0000(12) 0.0034(12) 0.0074(12)
C51 0.0159(15) 0.0303(17) 0.0119(13) 0.0004(12) 0.0041(11) 0.0053(12)
C52 0.0200(15) 0.0155(14) 0.0176(14) -0.0016(11) 0.0083(12) 0.0054(11)
C53 0.0168(16) 0.0343(18) 0.0173(14) 0.0013(13) 0.0065(12) 0.0059(13)
C54 0.0164(15) 0.0206(15) 0.0212(14) -0.0007(12) 0.0109(12) 0.0023(12)
C55 0.0180(15) 0.0282(17) 0.0134(13) -0.0027(12) -0.0006(11) 0.0134(13)
C56 0.0112(14) 0.0214(15) 0.0140(13) -0.0034(11) 0.0034(11) 0.0047(11)
C57 0.0168(15) 0.0175(15) 0.0169(13) 0.0015(11) 0.0036(11) 0.0072(11)
C58 0.0221(16) 0.0153(14) 0.0208(14) 0.0005(11) 0.0072(12) 0.0110(12)
C59 0.0196(16) 0.0198(16) 0.0209(15) -0.0015(12) -0.0009(12) 0.0049(12)
C60 0.0173(15) 0.0186(15) 0.0253(15) 0.0060(12) 0.0120(12) 0.0104(12)
C61 0.0133(14) 0.0176(14) 0.0172(13) 0.0009(11) 0.0037(11) 0.0044(11)
C62 0.0118(14) 0.0178(15) 0.0213(14) 0.0017(11) 0.0061(11) 0.0041(11)
C63 0.0149(15) 0.0162(14) 0.0219(14) 0.0010(11) 0.0085(12) 0.0057(11)
C64 0.0186(15) 0.0240(16) 0.0170(13) 0.0055(12) 0.0091(12) 0.0116(12)
C65 0.0167(15) 0.0128(14) 0.0216(14) 0.0018(11) 0.0048(12) 0.0047(11)
C66 0.0312(18) 0.0219(16) 0.0168(14) 0.0012(12) 0.0098(13) 0.0142(13)
C67 0.0198(16) 0.0139(14) 0.0183(14) 0.0041(11) 0.0031(12) 0.0045(11)
C68 0.0148(14) 0.0194(15) 0.0131(13) 0.0003(11) 0.0008(11) 0.0056(11)
C69 0.0171(15) 0.0160(14) 0.0164(13) 0.0035(11) 0.0053(11) 0.0073(11)
C70 0.0211(16) 0.0192(15) 0.0127(13) 0.0057(11) 0.0037(11) 0.0081(12)
C71 0.0201(16) 0.0191(15) 0.0269(16) 0.0018(12) 0.0125(13) 0.0025(12)
C72 0.0167(15) 0.0191(15) 0.0125(13) -0.0024(11) 0.0052(11) 0.0014(11)
C73 0.0270(18) 0.0218(16) 0.0236(16) 0.0023(12) 0.0105(13) 0.0097(13)
C74 0.0193(16) 0.0217(16) 0.0205(14) 0.0068(12) 0.0088(12) 0.0067(12)
C75 0.0173(15) 0.0218(15) 0.0192(14) 0.0017(12) 0.0060(12) 0.0075(12)
C76 0.0167(15) 0.0183(15) 0.0236(15) 0.0037(12) 0.0067(12) 0.0002(12)
C77 0.0304(18) 0.0254(17) 0.0218(15) 0.0031(13) 0.0133(14) 0.0093(14)
C78 0.0150(15) 0.0234(16) 0.0189(14) 0.0042(12) 0.0045(12) 0.0011(12)
C79 0.0246(18) 0.038(2) 0.0335(18) 0.0116(15) 0.0173(15) 0.0169(15)
C80 0.032(2) 0.050(2) 0.0356(19) 0.0216(17) 0.0263(17) 0.0196(17)
C81 0.0214(16) 0.0253(16) 0.0217(15) 0.0091(12) 0.0067(12) 0.0095(13)
C82 0.0177(16) 0.0237(16) 0.0255(15) 0.0057(12) 0.0064(13) 0.0098(12)
C83 0.0231(17) 0.0229(16) 0.0265(16) 0.0087(13) 0.0118(13) 0.0093(13)
C84 0.0201(16) 0.0218(16) 0.0262(16) 0.0075(13) 0.0007(13) 0.0089(13)
N1 0.0167(13) 0.0205(13) 0.0227(13) -0.0003(10) 0.0096(10) 0.0066(10)
N2 0.0156(13) 0.0188(13) 0.0209(12) 0.0027(10) 0.0054(10) 0.0043(10)
N3 0.0227(14) 0.0194(13) 0.0170(12) 0.0026(10) 0.0080(10) 0.0069(11)
N4 0.0182(13) 0.0198(13) 0.0201(12) 0.0017(10) 0.0077(10) 0.0055(10)
N5 0.0165(13) 0.0229(14) 0.0222(13) -0.0002(10) 0.0063(10) 0.0046(11)
N6 0.0174(13) 0.0165(13) 0.0247(13) -0.0001(10) 0.0045(11) 0.0025(10)
N7 0.0163(13) 0.0202(13) 0.0263(14) -0.0025(11) 0.0007(11) 0.0047(10)
N8 0.0161(13) 0.0255(14) 0.0233(13) 0.0004(11) 0.0036(11) 0.0056(11)
N9 0.0181(13) 0.0212(13) 0.0237(13) 0.0022(10) 0.0056(11) 0.0073(10)
N10 0.0176(13) 0.0191(13) 0.0199(12) -0.0004(10) 0.0021(10) 0.0069(10)
N11 0.0135(13) 0.0253(14) 0.0189(12) 0.0021(10) 0.0012(10) 0.0073(10)
N12 0.0258(15) 0.0211(14) 0.0214(13) 0.0023(10) 0.0058(11) 0.0089(11)
N13 0.0217(14) 0.0235(14) 0.0145(12) 0.0012(10) 0.0040(10) 0.0102(11)
N14 0.0207(14) 0.0201(13) 0.0222(13) -0.0016(10) 0.0099(11) 0.0096(10)
N15 0.0282(15) 0.0179(13) 0.0220(13) 0.0017(10) 0.0070(11) 0.0096(11)
N16 0.0172(13) 0.0183(13) 0.0182(12) 0.0013(10) 0.0032(10) 0.0070(10)
N17 0.0132(12) 0.0207(13) 0.0189(12) -0.0003(10) 0.0043(10) 0.0064(10)
N18 0.0205(14) 0.0206(13) 0.0223(13) 0.0020(10) 0.0100(11) 0.0092(10)
N19 0.0176(13) 0.0205(13) 0.0181(12) -0.0007(10) 0.0046(10) 0.0059(10)
N20 0.0183(13) 0.0168(13) 0.0256(13) 0.0037(10) 0.0088(11) 0.0052(10)
N21 0.0186(13) 0.0181(13) 0.0238(13) -0.0025(10) 0.0105(11) 0.0032(10)
N22 0.0238(14) 0.0242(14) 0.0211(13) -0.0007(11) 0.0087(11) 0.0076(11)
N23 0.0162(13) 0.0183(13) 0.0200(12) 0.0023(10) 0.0067(10) 0.0059(10)
N24 0.0255(15) 0.0197(13) 0.0213(13) 0.0011(10) 0.0099(11) 0.0052(11)
N25 0.0250(15) 0.0211(14) 0.0205(13) 0.0026(10) 0.0081(11) 0.0035(11)
N26 0.0182(14) 0.0258(14) 0.0226(13) 0.0023(11) 0.0074(11) 0.0097(11)
N27 0.0171(13) 0.0226(13) 0.0155(12) 0.0031(10) 0.0065(10) 0.0040(10)
N28 0.0201(14) 0.0205(13) 0.0231(13) 0.0048(10) 0.0113(11) 0.0069(10)
N29 0.0198(14) 0.0317(15) 0.0281(14) -0.0057(12) 0.0116(11) 0.0128(12)
N30 0.0170(14) 0.0318(15) 0.0226(13) -0.0095(11) 0.0057(11) 0.0086(11)
N31 0.0137(13) 0.0315(15) 0.0192(12) 0.0014(11) 0.0073(10) 0.0054(11)
N32 0.0188(14) 0.0338(15) 0.0142(12) 0.0002(10) 0.0081(10) 0.0078(11)
N33 0.0136(12) 0.0252(14) 0.0169(12) -0.0028(10) 0.0063(10) 0.0064(10)
N34 0.0239(14) 0.0185(13) 0.0191(12) 0.0027(10) 0.0089(11) 0.0118(10)
N35 0.0127(12) 0.0236(13) 0.0141(11) -0.0017(10) 0.0030(9) 0.0037(10)
N36 0.0149(12) 0.0201(13) 0.0174(12) -0.0013(10) 0.0079(10) 0.0065(10)
N37 0.0211(13) 0.0183(13) 0.0147(11) 0.0013(9) 0.0023(10) 0.0113(10)
N38 0.0216(13) 0.0160(12) 0.0193(12) 0.0054(10) 0.0089(10) 0.0096(10)
N39 0.0184(13) 0.0159(12) 0.0200(12) -0.0006(10) 0.0059(10) 0.0082(10)
N40 0.0212(14) 0.0165(13) 0.0186(12) 0.0031(10) 0.0049(10) 0.0090(10)
N41 0.0191(13) 0.0202(13) 0.0150(12) -0.0019(10) 0.0028(10) 0.0102(10)
N42 0.0155(13) 0.0235(13) 0.0180(12) 0.0015(10) 0.0061(10) 0.0078(10)
N43 0.0176(13) 0.0149(12) 0.0205(12) 0.0036(10) 0.0077(10) 0.0055(10)
N44 0.0135(12) 0.0138(12) 0.0174(12) 0.0019(9) 0.0046(10) 0.0020(9)
N45 0.0176(13) 0.0183(13) 0.0206(12) 0.0031(10) 0.0066(10) 0.0009(10)
N46 0.0257(15) 0.0220(14) 0.0168(12) 0.0006(10) 0.0096(11) 0.0056(11)
N47 0.0190(13) 0.0199(13) 0.0192(12) 0.0047(10) 0.0087(10) 0.0041(10)
N48 0.0174(13) 0.0160(13) 0.0248(13) 0.0030(10) 0.0082(11) 0.0038(10)
O1 0.0211(12) 0.0213(11) 0.0257(11) -0.0043(9) 0.0096(9) 0.0032(9)
O2 0.0211(12) 0.0223(12) 0.0266(12) -0.0015(9) 0.0067(9) 0.0041(9)
O3 0.0281(13) 0.0223(12) 0.0232(11) 0.0003(9) 0.0106(10) 0.0081(9)
O4 0.0279(13) 0.0257(12) 0.0238(11) -0.0001(9) 0.0076(10) 0.0127(10)
O5 0.0266(12) 0.0208(11) 0.0180(10) 0.0018(8) 0.0094(9) 0.0080(9)
O6 0.0240(12) 0.0317(13) 0.0262(12) -0.0085(10) 0.0111(10) 0.0033(10)
O7 0.0345(14) 0.0233(12) 0.0227(11) -0.0016(9) 0.0130(10) 0.0099(10)
O8 0.0235(12) 0.0275(12) 0.0236(11) -0.0044(9) 0.0037(9) 0.0056(10)
O9 0.0224(12) 0.0302(13) 0.0206(11) -0.0034(9) -0.0001(9) 0.0057(10)
O10 0.0287(13) 0.0179(11) 0.0254(11) -0.0008(9) 0.0071(10) 0.0064(9)
O11 0.0274(12) 0.0188(11) 0.0229(11) 0.0011(8) 0.0099(9) 0.0106(9)
O12 0.0350(14) 0.0166(11) 0.0295(12) 0.0004(9) 0.0170(11) 0.0069(9)
O13 0.0232(12) 0.0326(13) 0.0296(12) -0.0075(10) 0.0106(10) 0.0052(10)
O14 0.0251(13) 0.0363(14) 0.0319(13) -0.0084(11) 0.0059(10) 0.0098(11)
O15 0.0399(15) 0.0292(13) 0.0278(12) -0.0030(10) 0.0097(11) 0.0201(11)
O16 0.0283(13) 0.0280(12) 0.0200(11) -0.0005(9) 0.0078(9) 0.0126(10)
O17 0.0261(12) 0.0281(12) 0.0171(10) -0.0012(9) 0.0060(9) 0.0113(10)
O18 0.0314(14) 0.0277(13) 0.0201(11) -0.0054(9) 0.0037(10) 0.0022(10)
O19 0.0199(11) 0.0252(12) 0.0212(11) 0.0021(9) 0.0097(9) 0.0043(9)
O20 0.0239(12) 0.0221(11) 0.0200(11) -0.0016(8) 0.0081(9) 0.0072(9)
O21 0.0167(11) 0.0237(11) 0.0179(10) -0.0025(8) 0.0031(9) 0.0092(9)
O22 0.0273(12) 0.0166(11) 0.0197(10) -0.0023(8) 0.0059(9) 0.0074(9)
O23 0.0299(13) 0.0177(11) 0.0196(10) 0.0018(8) 0.0078(9) 0.0060(9)
O24 0.0305(13) 0.0187(11) 0.0274(12) 0.0022(9) 0.0139(10) 0.0065(9)

loop_
_atom_type_symbol
_atom_type_description
_atom_type_scat_dispersion_real
_atom_type_scat_dispersion_imag
_atom_type_scat_source
C C 0.0033 0.0016 'International Tables Vol C Tables 4.2.6.8 and 6.1.1.4'
H H 0.0000 0.0000 'International Tables Vol C Tables 4.2.6.8 and 6.1.1.4'
N N 0.0061 0.0033 'International Tables Vol C Tables 4.2.6.8 and 6.1.1.4'
O O 0.0106 0.0060 'International Tables Vol C Tables 4.2.6.8 and 6.1.1.4'
Cl Cl 0.1484 0.1585 'International Tables Vol C Tables 4.2.6.8 and 6.1.1.4'

loop_
_geom_angle_atom_site_label_1
_geom_angle_atom_site_label_2
_geom_angle_atom_site_label_3
_geom_angle
O1 C1 N1 126.0(3)
O1 C1 N2 124.1(3)
N1 C1 N2 109.7(3)
N1 C2 N3 113.0(2)
N1 C2 C37 111.9(3)
N3 C2 C37 112.1(3)
N1 C2 C3 102.7(2)
N3 C2 C3 101.6(2)
C37 C2 C3 115.0(2)
N4 C3 N2 112.7(2)
N4 C3 C38 112.3(3)
N2 C3 C38 111.1(2)
N4 C3 C2 103.0(2)
N2 C3 C2 102.0(2)
C38 C3 C2 115.1(3)
O7 C4 N3 126.2(3)
O7 C4 N4 125.7(3)
N3 C4 N4 108.0(3)
N2 C5 N5 113.8(2)
N2 C5 H5A 108.8
N5 C5 H5A 108.8
N2 C5 H5B 108.8
N5 C5 H5B 108.8
H5A C5 H5B 107.7
N4 C6 N7 114.9(2)
N4 C6 H6A 108.5
N7 C6 H6A 108.5
N4 C6 H6B 108.5
N7 C6 H6B 108.5
H6A C6 H6B 107.5
O2 C7 N6 127.2(3)
O2 C7 N5 124.4(3)
N6 C7 N5 108.3(3)
N7 C8 N5 114.4(3)
N7 C8 C9 103.0(2)
N5 C8 C9 102.4(2)
N7 C8 H8 112.1
N5 C8 H8 112.1
C9 C8 H8 112.1
N8 C9 N6 114.9(2)
N8 C9 C8 103.0(2)
N6 C9 C8 102.6(3)
N8 C9 H9 111.9
N6 C9 H9 111.9
C8 C9 H9 111.9
O8 C10 N7 126.4(3)
O8 C10 N8 126.0(3)
N7 C10 N8 107.6(3)
N9 C11 N6 114.2(3)
N9 C11 H11A 108.7
N6 C11 H11A 108.7
N9 C11 H11B 108.7
N6 C11 H11B 108.7
H11A C11 H11B 107.6
N8 C12 N11 113.0(3)
N8 C12 H12A 109.0
N11 C12 H12A 109.0
N8 C12 H12B 109.0
N11 C12 H12B 109.0
H12A C12 H12B 107.8
O3 C13 N9 126.0(3)
O3 C13 N10 125.0(3)
N9 C13 N10 108.9(3)
N11 C14 N9 112.1(3)
N11 C14 C39 112.5(3)
N9 C14 C39 111.5(3)
N11 C14 C15 102.7(2)
N9 C14 C15 102.4(2)
C39 C14 C15 114.9(3)
N10 C15 N12 112.4(3)
N10 C15 C40 110.5(2)
N12 C15 C40 112.6(3)
N10 C15 C14 102.6(2)
N12 C15 C14 102.1(2)
C40 C15 C14 116.1(3)
O9 C16 N11 126.1(3)
O9 C16 N12 124.5(3)
N11 C16 N12 109.4(3)
N10 C17 N13 114.5(2)
N10 C17 H17A 108.6
N13 C17 H17A 108.6
N10 C17 H17B 108.6
N13 C17 H17B 108.6
H17A C17 H17B 107.6
N15 C18 N12 114.3(3)
N15 C18 H18A 108.7
N12 C18 H18A 108.7
N15 C18 H18B 108.7
N12 C18 H18B 108.7
H18A C18 H18B 107.6
O4 C19 N13 125.2(3)
O4 C19 N14 125.8(3)
N13 C19 N14 108.9(2)
N15 C20 N13 113.9(2)
N15 C20 C21 102.5(2)
N13 C20 C21 103.9(2)
N15 C20 H20 112.0
N13 C20 H20 112.0
C21 C20 H20 112.0
N16 C21 N14 113.4(2)
N16 C21 C20 104.6(2)
N14 C21 C20 103.1(2)
N16 C21 H21 111.7
N14 C21 H21 111.7
C20 C21 H21 111.7
O10 C22 N15 127.3(3)
O10 C22 N16 125.4(3)
N15 C22 N16 107.3(2)
N14 C23 N17 113.8(2)
N14 C23 H23A 108.8
N17 C23 H23A 108.8
N14 C23 H23B 108.8
N17 C23 H23B 108.8
H23A C23 H23B 107.7
N16 C24 N19 113.6(2)
N16 C24 H24A 108.8
N19 C24 H24A 108.8
N16 C24 H24B 108.8
N19 C24 H24B 108.8
H24A C24 H24B 107.7
O5 C25 N18 125.2(3)
O5 C25 N17 125.3(3)
N18 C25 N17 109.4(2)
N19 C26 N17 111.9(3)
N19 C26 C41 112.2(2)
N17 C26 C41 112.3(2)
N19 C26 C27 102.6(2)
N17 C26 C27 102.4(2)
C41 C26 C27 114.6(3)
N20 C27 N18 111.6(2)
N20 C27 C42 112.2(3)
N18 C27 C42 111.4(3)
N20 C27 C26 102.0(2)
N18 C27 C26 102.8(2)
C42 C27 C26 116.2(3)
O11 C28 N19 126.8(3)
O11 C28 N20 124.2(3)
N19 C28 N20 108.9(3)
N18 C29 N21 114.9(3)
N18 C29 H29A 108.5
N21 C29 H29A 108.5
N18 C29 H29B 108.5
N21 C29 H29B 108.5
H29A C29 H29B 107.5
N20 C30 N23 113.5(3)
N20 C30 H30A 108.9
N23 C30 H30A 108.9
N20 C30 H30B 108.9
N23 C30 H30B 108.9
H30A C30 H30B 107.7
O6 C31 N21 125.8(3)
O6 C31 N22 125.8(3)
N21 C31 N22 108.4(3)
N23 C32 N21 113.9(3)
N23 C32 C33 103.2(2)
N21 C32 C33 103.0(2)
N23 C32 H32 112.0
N21 C32 H32 112.0
C33 C32 H32 112.0
N22 C33 N24 114.3(3)
N22 C33 C32 103.6(2)
N24 C33 C32 103.6(2)
N22 C33 H33 111.6
N24 C33 H33 111.6
C32 C33 H33 111.6
O12 C34 N23 125.8(3)
O12 C34 N24 127.1(3)
N23 C34 N24 107.1(3)
N22 C35 N1 113.4(3)
N22 C35 H35A 108.9
N1 C35 H35A 108.9
N22 C35 H35B 108.9
N1 C35 H35B 108.9
H35A C35 H35B 107.7
N24 C36 N3 113.5(2)
N24 C36 H36A 108.9
N3 C36 H36A 108.9
N24 C36 H36B 108.9
N3 C36 H36B 108.9
H36A C36 H36B 107.7
C2 C37 H37A 109.5
C2 C37 H37B 109.5
H37A C37 H37B 109.5
C2 C37 H37C 109.5
H37A C37 H37C 109.5
H37B C37 H37C 109.5
C3 C38 H38A 109.5
C3 C38 H38B 109.5
H38A C38 H38B 109.5
C3 C38 H38C 109.5
H38A C38 H38C 109.5
H38B C38 H38C 109.5
C14 C39 H39A 109.5
C14 C39 H39B 109.5
H39A C39 H39B 109.5
C14 C39 H39C 109.5
H39A C39 H39C 109.5
H39B C39 H39C 109.5
C15 C40 H40A 109.5
C15 C40 H40B 109.5
H40A C40 H40B 109.5
C15 C40 H40C 109.5
H40A C40 H40C 109.5
H40B C40 H40C 109.5
C26 C41 H41A 109.5
C26 C41 H41B 109.5
H41A C41 H41B 109.5
C26 C41 H41C 109.5
H41A C41 H41C 109.5
H41B C41 H41C 109.5
C27 C42 H42A 109.5
C27 C42 H42B 109.5
H42A C42 H42B 109.5
C27 C42 H42C 109.5
H42A C42 H42C 109.5
H42B C42 H42C 109.5
O13 C43 N26 126.2(4)
O13 C43 N25 124.7(3)
N26 C43 N25 109.0(3)
N27 C44 N25 112.6(2)
N27 C44 C79 111.3(3)
N25 C44 C79 111.6(3)
N27 C44 C45 102.6(2)
N25 C44 C45 102.5(3)
C79 C44 C45 115.6(3)
N26 C45 N28 113.1(2)
N26 C45 C80 112.4(3)
N28 C45 C80 110.6(3)
N26 C45 C44 102.4(2)
N28 C45 C44 102.1(2)
C80 C45 C44 115.5(3)
O19 C46 N27 125.1(3)
O19 C46 N28 125.7(3)
N27 C46 N28 109.0(3)
N29 C47 N26 114.1(3)
N29 C47 H47A 108.7
N26 C47 H47A 108.7
N29 C47 H47B 108.7
N26 C47 H47B 108.7
H47A C47 H47B 107.6
N28 C48 N31 114.6(3)
N28 C48 H48A 108.6
N31 C48 H48A 108.6
N28 C48 H48B 108.6
N31 C48 H48B 108.6
H48A C48 H48B 107.6
O14 C49 N29 127.1(3)
O14 C49 N30 125.6(3)
N29 C49 N30 107.3(3)
N29 C50 N31 114.7(3)
N29 C50 C51 102.5(2)
N31 C50 C51 103.2(2)
N29 C50 H50 111.9
N31 C50 H50 111.9
C51 C50 H50 111.9
N30 C51 N32 114.8(3)
N30 C51 C50 103.1(3)
N32 C51 C50 102.9(2)
N30 C51 H51 111.8
N32 C51 H51 111.8
C50 C51 H51 111.8
O20 C52 N32 126.8(3)
O20 C52 N31 125.3(3)
N32 C52 N31 107.9(2)
N33 C53 N30 114.8(3)
N33 C53 H53A 108.6
N30 C53 H53A 108.6
N33 C53 H53B 108.6
N30 C53 H53B 108.6
H53A C53 H53B 107.5
N35 C54 N32 113.8(3)
N35 C54 H54A 108.8
N32 C54 H54A 108.8
N35 C54 H54B 108.8
N32 C54 H54B 108.8
H54A C54 H54B 107.7
O15 C55 N33 125.4(3)
O15 C55 N34 125.9(3)
N33 C55 N34 108.7(3)
N35 C56 N33 110.7(2)
N35 C56 C81 113.6(2)
N33 C56 C81 112.2(2)
N35 C56 C57 101.5(2)
N33 C56 C57 101.7(2)
C81 C56 C57 116.2(2)
N34 C57 N36 111.4(3)
N34 C57 C82 112.3(2)
N36 C57 C82 111.9(2)
N34 C57 C56 102.7(2)
N36 C57 C56 102.3(2)
C82 C57 C56 115.5(3)
O21 C58 N35 126.3(3)
O21 C58 N36 124.4(3)
N35 C58 N36 109.3(3)
N37 C59 N34 114.6(2)
N37 C59 H59A 108.6
N34 C59 H59A 108.6
N37 C59 H59B 108.6
N34 C59 H59B 108.6
H59A C59 H59B 107.6
N39 C60 N36 113.6(2)
N39 C60 H60A 108.8
N36 C60 H60A 108.8
N39 C60 H60B 108.8
N36 C60 H60B 108.8
H60A C60 H60B 107.7
O16 C61 N37 126.6(3)
O16 C61 N38 124.6(3)
N37 C61 N38 108.7(2)
N39 C62 N37 115.0(2)
N39 C62 C63 103.1(2)
N37 C62 C63 103.5(2)
N39 C62 H62 111.5
N37 C62 H62 111.5
C63 C62 H62 111.5
N38 C63 N40 114.1(2)
N38 C63 C62 104.3(2)
N40 C63 C62 103.4(2)
N38 C63 H63 111.5
N40 C63 H63 111.5
C62 C63 H63 111.5
O22 C64 N40 126.7(3)
O22 C64 N39 125.3(3)
N40 C64 N39 108.0(2)
N38 C65 N41 113.8(2)
N38 C65 H65A 108.8
N41 C65 H65A 108.8
N38 C65 H65B 108.8
N41 C65 H65B 108.8
H65A C65 H65B 107.7
N40 C66 N43 113.5(2)
N40 C66 H66A 108.9
N43 C66 H66A 108.9
N40 C66 H66B 108.9
N43 C66 H66B 108.9
H66A C66 H66B 107.7
O17 C67 N42 126.6(3)
O17 C67 N41 124.8(3)
N42 C67 N41 108.5(2)
N41 C68 N43 113.7(3)
N41 C68 C83 111.6(2)
N43 C68 C83 111.0(2)
N41 C68 C69 102.0(2)
N43 C68 C69 102.6(2)
C83 C68 C69 115.6(3)
N42 C69 N44 111.6(2)
N42 C69 C84 113.1(3)
N44 C69 C84 111.9(2)
N42 C69 C68 102.7(2)
N44 C69 C68 101.6(2)
C84 C69 C68 115.1(2)
O23 C70 N44 126.3(3)
O23 C70 N43 124.5(3)
N44 C70 N43 109.0(3)
N42 C71 N45 113.6(3)
N42 C71 H71A 108.8
N45 C71 H71A 108.8
N42 C71 H71B 108.8
N45 C71 H71B 108.8
H71A C71 H71B 107.7
N47 C72 N44 114.4(2)
N47 C72 H72A 108.7
N44 C72 H72A 108.7
N47 C72 H72B 108.7
N44 C72 H72B 108.7
H72A C72 H72B 107.6
O18 C73 N46 127.5(3)
O18 C73 N45 125.5(3)
N46 C73 N45 107.0(3)
N45 C74 N47 114.9(3)
N45 C74 C75 103.5(2)
N47 C74 C75 103.8(2)
N45 C74 H74 111.4
N47 C74 H74 111.4
C75 C74 H74 111.4
N48 C75 N46 113.9(3)
N48 C75 C74 103.0(2)
N46 C75 C74 102.5(2)
N48 C75 H75 112.2
N46 C75 H75 112.2
C74 C75 H75 112.2
O24 C76 N48 127.0(3)
O24 C76 N47 125.0(3)
N48 C76 N47 107.9(3)
N46 C77 N25 115.5(3)
N46 C77 H77A 108.4
N25 C77 H77A 108.4
N46 C77 H77B 108.4
N25 C77 H77B 108.4
H77A C77 H77B 107.5
N48 C78 N27 113.3(2)
N48 C78 H78A 108.9
N27 C78 H78A 108.9
N48 C78 H78B 108.9
N27 C78 H78B 108.9
H78A C78 H78B 107.7
C44 C79 H79A 109.5
C44 C79 H79B 109.5
H79A C79 H79B 109.5
C44 C79 H79C 109.5
H79A C79 H79C 109.5
H79B C79 H79C 109.5
C45 C80 H80A 109.5
C45 C80 H80B 109.5
H80A C80 H80B 109.5
C45 C80 H80C 109.5
H80A C80 H80C 109.5
H80B C80 H80C 109.5
C56 C81 H81A 109.5
C56 C81 H81B 109.5
H81A C81 H81B 109.5
C56 C81 H81C 109.5
H81A C81 H81C 109.5
H81B C81 H81C 109.5
C57 C82 H82A 109.5
C57 C82 H82B 109.5
H82A C82 H82B 109.5
C57 C82 H82C 109.5
H82A C82 H82C 109.5
H82B C82 H82C 109.5
C68 C83 H83A 109.5
C68 C83 H83B 109.5
H83A C83 H83B 109.5
C68 C83 H83C 109.5
H83A C83 H83C 109.5
H83B C83 H83C 109.5
C69 C84 H84A 109.5
C69 C84 H84B 109.5
H84A C84 H84B 109.5
C69 C84 H84C 109.5
H84A C84 H84C 109.5
H84B C84 H84C 109.5
C1 N1 C2 112.5(3)
C1 N1 C35 121.3(3)
C2 N1 C35 126.2(3)
C1 N2 C5 121.0(3)
C1 N2 C3 111.7(3)
C5 N2 C3 124.7(3)
C4 N3 C36 120.1(3)
C4 N3 C2 113.3(3)
C36 N3 C2 125.8(3)
C4 N4 C6 121.2(3)
C4 N4 C3 112.8(3)
C6 N4 C3 125.9(3)
C7 N5 C8 111.9(3)
C7 N5 C5 121.4(2)
C8 N5 C5 121.8(2)
C7 N6 C9 113.5(3)
C7 N6 C11 124.2(2)
C9 N6 C11 122.0(3)
C10 N7 C8 112.6(3)
C10 N7 C6 123.1(2)
C8 N7 C6 123.7(3)
C10 N8 C9 112.2(3)
C10 N8 C12 122.0(3)
C9 N8 C12 122.3(3)
C13 N9 C11 120.3(3)
C13 N9 C14 113.6(2)
C11 N9 C14 126.1(3)
C13 N10 C17 119.9(3)
C13 N10 C15 112.5(3)
C17 N10 C15 127.3(3)
C16 N11 C12 120.3(3)
C16 N11 C14 113.3(3)
C12 N11 C14 125.9(3)
C16 N12 C18 120.2(3)
C16 N12 C15 112.5(3)
C18 N12 C15 126.8(3)
C19 N13 C17 124.4(2)
C19 N13 C20 111.5(3)
C17 N13 C20 121.4(3)
C19 N14 C23 122.2(3)
C19 N14 C21 111.9(3)
C23 N14 C21 121.6(3)
C22 N15 C18 122.9(3)
C22 N15 C20 112.6(3)
C18 N15 C20 122.4(3)
C22 N16 C21 111.7(3)
C22 N16 C24 121.9(2)
C21 N16 C24 122.2(3)
C25 N17 C23 119.2(2)
C25 N17 C26 112.0(3)
C23 N17 C26 126.2(2)
C25 N18 C29 120.9(3)
C25 N18 C27 112.0(2)
C29 N18 C27 126.5(3)
C28 N19 C26 113.2(3)
C28 N19 C24 119.8(3)
C26 N19 C24 126.5(2)
C28 N20 C30 120.8(2)
C28 N20 C27 111.7(2)
C30 N20 C27 127.2(3)
C31 N21 C29 123.0(2)
C31 N21 C32 112.2(2)
C29 N21 C32 123.5(3)
C31 N22 C35 123.1(3)
C31 N22 C33 112.3(3)
C35 N22 C33 123.7(3)
C34 N23 C32 113.3(2)
C34 N23 C30 122.7(2)
C32 N23 C30 122.5(3)
C34 N24 C33 112.2(3)
C34 N24 C36 120.5(3)
C33 N24 C36 123.3(3)
C43 N25 C77 121.2(3)
C43 N25 C44 112.4(3)
C77 N25 C44 126.2(3)
C43 N26 C47 119.5(3)
C43 N26 C45 113.5(3)
C47 N26 C45 126.4(3)
C46 N27 C44 113.5(3)
C46 N27 C78 120.4(3)
C44 N27 C78 126.1(3)
C46 N28 C48 121.1(3)
C46 N28 C45 112.7(3)
C48 N28 C45 125.8(3)
C49 N29 C50 113.6(3)
C49 N29 C47 122.0(3)
C50 N29 C47 123.0(3)
C49 N30 C51 112.5(3)
C49 N30 C53 123.2(3)
C51 N30 C53 123.5(3)
C52 N31 C48 123.9(3)
C52 N31 C50 112.3(3)
C48 N31 C50 122.3(2)
C52 N32 C51 112.8(2)
C52 N32 C54 120.3(2)
C51 N32 C54 121.3(3)
C55 N33 C53 121.3(3)
C55 N33 C56 113.6(2)
C53 N33 C56 125.1(3)
C55 N34 C59 121.0(3)
C55 N34 C57 112.7(2)
C59 N34 C57 126.3(2)
C58 N35 C54 120.2(2)
C58 N35 C56 113.5(2)
C54 N35 C56 125.1(2)
C58 N36 C60 121.8(3)
C58 N36 C57 112.2(2)
C60 N36 C57 126.0(2)
C61 N37 C59 121.0(2)
C61 N37 C62 111.1(2)
C59 N37 C62 122.3(3)
C61 N38 C65 122.2(2)
C61 N38 C63 111.4(3)
C65 N38 C63 123.1(2)
C64 N39 C60 123.6(2)
C64 N39 C62 112.8(3)
C60 N39 C62 123.6(3)
C64 N40 C66 123.3(2)
C64 N40 C63 112.1(3)
C66 N40 C63 122.6(3)
C67 N41 C68 113.3(3)
C67 N41 C65 120.6(2)
C68 N41 C65 126.1(2)
C67 N42 C69 113.2(2)
C67 N42 C71 121.0(3)
C69 N42 C71 125.8(3)
C70 N43 C68 113.0(2)
C70 N43 C66 121.2(3)
C68 N43 C66 125.7(2)
C70 N44 C72 120.2(2)
C70 N44 C69 113.4(2)
C72 N44 C69 125.4(3)
C73 N45 C74 113.2(2)
C73 N45 C71 122.1(3)
C74 N45 C71 123.6(3)
C73 N46 C77 122.3(3)
C73 N46 C75 113.0(2)
C77 N46 C75 123.0(3)
C76 N47 C74 112.0(2)
C76 N47 C72 121.8(2)
C74 N47 C72 122.5(3)
C76 N48 C78 123.4(3)
C76 N48 C75 112.6(2)
C78 N48 C75 122.1(3)

loop_
_geom_bond_atom_site_label_1
_geom_bond_atom_site_label_2
_geom_bond_distance
C1 O1 1.237(4)
C1 N1 1.357(4)
C1 N2 1.361(5)
C2 N1 1.454(4)
C2 N3 1.465(4)
C2 C37 1.531(4)
C2 C3 1.579(5)
C3 N4 1.451(4)
C3 N2 1.479(4)
C3 C38 1.524(4)
C4 O7 1.227(4)
C4 N3 1.370(4)
C4 N4 1.371(4)
C5 N2 1.437(4)
C5 N5 1.466(4)
C5 H5A 0.9700
C5 H5B 0.9700
C6 N4 1.440(4)
C6 N7 1.453(4)
C6 H6A 0.9700
C6 H6B 0.9700
C7 O2 1.238(4)
C7 N6 1.341(4)
C7 N5 1.377(4)
C8 N7 1.442(4)
C8 N5 1.452(4)
C8 C9 1.561(5)
C8 H8 0.9800
C9 N8 1.429(4)
C9 N6 1.445(4)
C9 H9 0.9800
C10 O8 1.217(4)
C10 N7 1.367(4)
C10 N8 1.383(4)
C11 N9 1.437(4)
C11 N6 1.453(4)
C11 H11A 0.9700
C11 H11B 0.9700
C12 N8 1.438(4)
C12 N11 1.451(4)
C12 H12A 0.9700
C12 H12B 0.9700
C13 O3 1.216(4)
C13 N9 1.368(4)
C13 N10 1.375(4)
C14 N11 1.450(4)
C14 N9 1.456(4)
C14 C39 1.536(5)
C14 C15 1.599(4)
C15 N10 1.470(4)
C15 N12 1.474(4)
C15 C40 1.532(5)
C16 O9 1.233(4)
C16 N11 1.363(4)
C16 N12 1.367(4)
C17 N10 1.425(4)
C17 N13 1.447(4)
C17 H17A 0.9700
C17 H17B 0.9700
C18 N15 1.443(4)
C18 N12 1.443(4)
C18 H18A 0.9700
C18 H18B 0.9700
C19 O4 1.226(4)
C19 N13 1.362(4)
C19 N14 1.364(4)
C20 N15 1.457(4)
C20 N13 1.458(3)
C20 C21 1.536(5)
C20 H20 0.9800
C21 N16 1.445(4)
C21 N14 1.455(4)
C21 H21 0.9800
C22 O10 1.213(4)
C22 N15 1.370(4)
C22 N16 1.383(4)
C23 N14 1.440(4)
C23 N17 1.447(4)
C23 H23A 0.9700
C23 H23B 0.9700
C24 N16 1.450(4)
C24 N19 1.457(4)
C24 H24A 0.9700
C24 H24B 0.9700
C25 O5 1.232(4)
C25 N18 1.367(4)
C25 N17 1.376(4)
C26 N19 1.445(4)
C26 N17 1.471(4)
C26 C41 1.533(4)
C26 C27 1.583(4)
C27 N20 1.466(4)
C27 N18 1.466(4)
C27 C42 1.518(5)
C28 O11 1.225(4)
C28 N19 1.344(4)
C28 N20 1.386(4)
C29 N18 1.435(4)
C29 N21 1.436(4)
C29 H29A 0.9700
C29 H29B 0.9700
C30 N20 1.424(4)
C30 N23 1.459(4)
C30 H30A 0.9700
C30 H30B 0.9700
C31 O6 1.243(4)
C31 N21 1.359(4)
C31 N22 1.365(4)
C32 N23 1.443(4)
C32 N21 1.457(4)
C32 C33 1.542(4)
C32 H32 0.9800
C33 N22 1.444(4)
C33 N24 1.451(4)
C33 H33 0.9800
C34 O12 1.214(4)
C34 N23 1.371(4)
C34 N24 1.380(4)
C35 N22 1.442(4)
C35 N1 1.460(4)
C35 H35A 0.9700
C35 H35B 0.9700
C36 N24 1.451(4)
C36 N3 1.456(4)
C36 H36A 0.9700
C36 H36B 0.9700
C37 H37A 0.9600
C37 H37B 0.9600
C37 H37C 0.9600
C38 H38A 0.9600
C38 H38B 0.9600
C38 H38C 0.9600
C39 H39A 0.9600
C39 H39B 0.9600
C39 H39C 0.9600
C40 H40A 0.9600
C40 H40B 0.9600
C40 H40C 0.9600
C41 H41A 0.9600
C41 H41B 0.9600
C41 H41C 0.9600
C42 H42A 0.9600
C42 H42B 0.9600
C42 H42C 0.9600
C43 O13 1.232(4)
C43 N26 1.343(5)
C43 N25 1.373(5)
C44 N27 1.461(4)
C44 N25 1.466(4)
C44 C79 1.518(4)
C44 C45 1.579(5)
C45 N26 1.463(4)
C45 N28 1.475(4)
C45 C80 1.526(4)
C46 O19 1.228(4)
C46 N27 1.351(4)
C46 N28 1.363(4)
C47 N29 1.445(4)
C47 N26 1.454(4)
C47 H47A 0.9700
C47 H47B 0.9700
C48 N28 1.436(5)
C48 N31 1.446(4)
C48 H48A 0.9700
C48 H48B 0.9700
C49 O14 1.229(4)
C49 N29 1.358(4)
C49 N30 1.366(4)
C50 N29 1.430(4)
C50 N31 1.457(4)
C50 C51 1.546(4)
C50 H50 0.9800
C51 N30 1.444(4)
C51 N32 1.448(4)
C51 H51 0.9800
C52 O20 1.212(4)
C52 N32 1.364(4)
C52 N31 1.370(4)
C53 N33 1.443(4)
C53 N30 1.449(4)
C53 H53A 0.9700
C53 H53B 0.9700
C54 N35 1.449(4)
C54 N32 1.464(4)
C54 H54A 0.9700
C54 H54B 0.9700
C55 O15 1.229(4)
C55 N33 1.352(4)
C55 N34 1.381(4)
C56 N35 1.469(4)
C56 N33 1.468(4)
C56 C81 1.493(5)
C56 C57 1.595(4)
C57 N34 1.455(4)
C57 N36 1.471(4)
C57 C82 1.505(4)
C58 O21 1.229(4)
C58 N35 1.352(4)
C58 N36 1.360(4)
C59 N37 1.426(4)
C59 N34 1.447(4)
C59 H59A 0.9700
C59 H59B 0.9700
C60 N39 1.442(4)
C60 N36 1.466(4)
C60 H60A 0.9700
C60 H60B 0.9700
C61 O16 1.225(3)
C61 N37 1.371(4)
C61 N38 1.387(4)
C62 N39 1.439(4)
C62 N37 1.462(4)
C62 C63 1.543(5)
C62 H62 0.9800
C63 N38 1.443(4)
C63 N40 1.458(4)
C63 H63 0.9800
C64 O22 1.219(4)
C64 N40 1.355(4)
C64 N39 1.378(4)
C65 N38 1.426(4)
C65 N41 1.464(4)
C65 H65A 0.9700
C65 H65B 0.9700
C66 N40 1.426(4)
C66 N43 1.460(4)
C66 H66A 0.9700
C66 H66B 0.9700
C67 O17 1.233(4)
C67 N42 1.355(4)
C67 N41 1.374(4)
C68 N41 1.452(4)
C68 N43 1.459(4)
C68 C83 1.517(4)
C68 C69 1.591(4)
C69 N42 1.453(4)
C69 N44 1.478(4)
C69 C84 1.511(5)
C70 O23 1.230(4)
C70 N44 1.347(4)
C70 N43 1.367(4)
C71 N42 1.453(4)
C71 N45 1.458(4)
C71 H71A 0.9700
C71 H71B 0.9700
C72 N47 1.448(4)
C72 N44 1.450(4)
C72 H72A 0.9700
C72 H72B 0.9700
C73 O18 1.216(4)
C73 N46 1.363(4)
C73 N45 1.385(4)
C74 N45 1.433(4)
C74 N47 1.432(4)
C74 C75 1.550(4)
C74 H74 0.9800
C75 N48 1.448(4)
C75 N46 1.460(4)
C75 H75 0.9800
C76 O24 1.224(4)
C76 N48 1.364(4)
C76 N47 1.383(4)
C77 N46 1.443(4)
C77 N25 1.444(5)
C77 H77A 0.9700
C77 H77B 0.9700
C78 N48 1.434(4)
C78 N27 1.465(4)
C78 H78A 0.9700
C78 H78B 0.9700
C79 H79A 0.9600
C79 H79B 0.9600
C79 H79C 0.9600
C80 H80A 0.9600
C80 H80B 0.9600
C80 H80C 0.9600
C81 H81A 0.9600
C81 H81B 0.9600
C81 H81C 0.9600
C82 H82A 0.9600
C82 H82B 0.9600
C82 H82C 0.9600
C83 H83A 0.9600
C83 H83B 0.9600
C83 H83C 0.9600
C84 H84A 0.9600
C84 H84B 0.9600
C84 H84C 0.9600

loop_
_platon_squeeze_void_nr
_platon_squeeze_void_average_x
_platon_squeeze_void_average_y
_platon_squeeze_void_average_z
_platon_squeeze_void_volume
_platon_squeeze_void_count_electrons
_platon_squeeze_void_content
1 0.185 0.375 0.875 2458 962 ' '
